data_7151649
loop_
_publ_author_name
'Luo, Qun'
'Wu, Dayong'
'Liu, Shixiong'
'Tang, Daihua'
'Huang, Yong'
'Liu, Xinhou'
'Wang, Fuyi'
'Wang, Ruiyao'
'Wu, Gang'

_publ_section_title
;
 The formation of thymidine-based T-tetramers with remarkable
 structural and metal ion size effects.
;
_journal_issue 4
_journal_name_full 'Organic &amp; biomolecular chemistry'
_journal_page_first 1030
_journal_page_last 1033
_journal_paper_doi 10.1039/C0OB00520G
_journal_volume 9
_journal_year 2011
_chemical_absolute_configuration ad
_chemical_formula_sum 'C18 H30 N2 O6 Si'
_chemical_formula_weight 398.53
_chemical_name_common DHT-T2
_chemical_name_systematic
;
?
;
_space_group_IT_number 20
_symmetry_cell_setting orthorhombic
_symmetry_space_group_name_Hall 'C 2c 2'
_symmetry_space_group_name_H-M 'C 2 2 21'
_atom_sites_solution_hydrogens geom
_atom_sites_solution_primary direct
_atom_sites_solution_secondary difmap
_audit_creation_method SHELXL-97
_cell_angle_alpha 90.00
_cell_angle_beta 90.00
_cell_angle_gamma 90.00
_cell_formula_units_Z 8
_cell_length_a 10.9379(17)
_cell_length_b 12.550(2)
_cell_length_c 31.289(5)
_cell_measurement_temperature 180(2)
_cell_volume 4295.1(12)
_computing_cell_refinement 'Bruker SMART'
_computing_data_collection 'Bruker SMART'
_computing_data_reduction 'Bruker SHELXTL'
_computing_molecular_graphics 'Bruker SHELXTL'
_computing_publication_material 'Bruker SHELXTL'
_computing_structure_refinement 'SHELXL-97 (Sheldrick, 1997)'
_computing_structure_solution 'SHELXS-97 (Sheldrick, 1990)'
_diffrn_ambient_temperature 180(2)
_diffrn_measured_fraction_theta_full 1.000
_diffrn_measured_fraction_theta_max 1.000
_diffrn_measurement_device_type 'CCD area detector'
_diffrn_measurement_method 'phi and omega scans'
_diffrn_radiation_monochromator graphite
_diffrn_radiation_source 'fine-focus sealed tube'
_diffrn_radiation_type MoK\a
_diffrn_radiation_wavelength 0.71073
_diffrn_reflns_av_R_equivalents 0.0207
_diffrn_reflns_av_sigmaI/netI 0.0229
_diffrn_reflns_limit_h_max 13
_diffrn_reflns_limit_h_min -12
_diffrn_reflns_limit_k_max 14
_diffrn_reflns_limit_k_min -15
_diffrn_reflns_limit_l_max 38
_diffrn_reflns_limit_l_min -37
_diffrn_reflns_number 13702
_diffrn_reflns_theta_full 26.00
_diffrn_reflns_theta_max 26.00
_diffrn_reflns_theta_min 1.30
_exptl_absorpt_coefficient_mu 0.143
_exptl_absorpt_correction_T_max 1.0000
_exptl_absorpt_correction_T_min 0.7367
_exptl_absorpt_correction_type 'Empirical (Bruker SADABS)'
_exptl_crystal_colour colorless
_exptl_crystal_density_diffrn 1.233
_exptl_crystal_density_method 'not measured'
_exptl_crystal_description block
_exptl_crystal_F_000 1712
_exptl_crystal_size_max 0.5
_exptl_crystal_size_mid 0.5
_exptl_crystal_size_min 0.2
_refine_diff_density_max 0.193
_refine_diff_density_min -0.179
_refine_diff_density_rms 0.034
_refine_ls_abs_structure_details 'Flack H D (1983), Acta Cryst. A39, 876-881'
_refine_ls_abs_structure_Flack 0.00(10)
_refine_ls_extinction_method none
_refine_ls_goodness_of_fit_ref 1.027
_refine_ls_hydrogen_treatment constr
_refine_ls_matrix_type full
_refine_ls_number_parameters 251
_refine_ls_number_reflns 3969
_refine_ls_number_restraints 0
_refine_ls_restrained_S_all 1.027
_refine_ls_R_factor_all 0.0302
_refine_ls_R_factor_gt 0.0270
_refine_ls_shift/su_max 0.002
_refine_ls_shift/su_mean 0.000
_refine_ls_structure_factor_coef Fsqd
_refine_ls_weighting_details 'calc w=1/[\s^2^(Fo^2^)+(0.0462P)^2^+0.0000P] where P=(Fo^2^+2Fc^2^)/3'
_refine_ls_weighting_scheme calc
_refine_ls_wR_factor_gt 0.0694
_refine_ls_wR_factor_ref 0.0705
_reflns_number_gt 3647
_reflns_number_total 3969
_reflns_threshold_expression >2sigma(I)
_cod_data_source_file C0OB00520G.TXT
_cod_data_source_block aw84
_cod_depositor_comments
;
The following automatic conversions were performed:
'_symmetry_cell_setting' value 'Orthorhombic' changed to 'orthorhombic'
according to '/home/saulius/struct/CIF-dictionaries/cif_core.dic'
dictionary named 'cif_core.dic' version 2.4.1 from 2010-06-29.

Automatic conversion script
Id: cif_fix_enum 1555 2011-01-17 13:19:09Z saulius 
;
_cod_original_sg_symbol_H-M C222(1)
_cod_database_code 7151649

loop_
_symmetry_equiv_pos_as_xyz
'x, y, z'
'-x, -y, z+1/2'
'-x, y, -z+1/2'
'x, -y, -z'
'x+1/2, y+1/2, z'
'-x+1/2, -y+1/2, z+1/2'
'-x+1/2, y+1/2, -z+1/2'
'x+1/2, -y+1/2, -z'

loop_
_atom_site_label
_atom_site_type_symbol
_atom_site_fract_x
_atom_site_fract_y
_atom_site_fract_z
_atom_site_U_iso_or_equiv
_atom_site_adp_type
_atom_site_occupancy
_atom_site_symmetry_multiplicity
_atom_site_calc_flag
_atom_site_refinement_flags
_atom_site_disorder_assembly
_atom_site_disorder_group
Si1 Si 0.75831(4) 0.84445(3) 0.678071(13) 0.02888(11) Uani 1 1 d . . .
O1 O 0.71235(9) 0.86257(8) 0.62836(3) 0.0318(2) Uani 1 1 d . . .
O2 O 0.62095(9) 0.92684(8) 0.54565(3) 0.0270(2) Uani 1 1 d . . .
O3 O 0.32077(10) 1.09674(9) 0.53251(4) 0.0398(3) Uani 1 1 d . . .
O4 O 0.11044(10) 0.85404(10) 0.61067(4) 0.0443(3) Uani 1 1 d . . .
O5 O 0.79992(9) 1.12966(8) 0.54872(3) 0.0279(2) Uani 1 1 d . . .
O6 O 0.98308(11) 1.06002(12) 0.56033(5) 0.0574(4) Uani 1 1 d . . .
N1 N 0.43060(11) 0.97659(10) 0.57186(4) 0.0264(3) Uani 1 1 d . . .
N2 N 0.21955(11) 0.97273(10) 0.57167(4) 0.0322(3) Uani 1 1 d . . .
H2A H 0.1501 0.9974 0.5615 0.039 Uiso 1 1 calc R . .
C1 C 0.8968(2) 0.65958(17) 0.66372(7) 0.0567(5) Uani 1 1 d . . .
H1A H 0.9106 0.5841 0.6701 0.085 Uiso 1 1 calc R . .
H1B H 0.9691 0.7008 0.6720 0.085 Uiso 1 1 calc R . .
H1C H 0.8821 0.6684 0.6330 0.085 Uiso 1 1 calc R . .
C2 C 0.8089(3) 0.6818(2) 0.73652(6) 0.0799(8) Uani 1 1 d . . .
H2B H 0.8266 0.6064 0.7418 0.120 Uiso 1 1 calc R . .
H2C H 0.7361 0.7028 0.7527 0.120 Uiso 1 1 calc R . .
H2D H 0.8787 0.7252 0.7456 0.120 Uiso 1 1 calc R . .
C3 C 0.6736(2) 0.63299(16) 0.67464(8) 0.0652(6) Uani 1 1 d . . .
H3A H 0.6910 0.5570 0.6786 0.098 Uiso 1 1 calc R . .
H3B H 0.6561 0.6469 0.6444 0.098 Uiso 1 1 calc R . .
H3C H 0.6027 0.6531 0.6920 0.098 Uiso 1 1 calc R . .
C4 C 0.78583(17) 0.69923(14) 0.68868(5) 0.0408(4) Uani 1 1 d . . .
C5 C 0.89634(18) 0.92568(19) 0.68875(7) 0.0535(5) Uani 1 1 d . . .
H5A H 0.8772 1.0012 0.6844 0.080 Uiso 1 1 calc R . .
H5B H 0.9619 0.9044 0.6692 0.080 Uiso 1 1 calc R . .
H5C H 0.9230 0.9144 0.7183 0.080 Uiso 1 1 calc R . .
C6 C 0.62732(18) 0.89398(16) 0.71021(6) 0.0448(4) Uani 1 1 d . . .
H6A H 0.6082 0.9673 0.7018 0.067 Uiso 1 1 calc R . .
H6B H 0.6488 0.8922 0.7406 0.067 Uiso 1 1 calc R . .
H6C H 0.5559 0.8485 0.7052 0.067 Uiso 1 1 calc R . .
C7 C 0.78196(14) 0.85305(12) 0.58985(5) 0.0295(3) Uani 1 1 d . . .
H7A H 0.7665 0.7828 0.5765 0.035 Uiso 1 1 calc R . .
H7B H 0.8703 0.8583 0.5964 0.035 Uiso 1 1 calc R . .
C8 C 0.74546(13) 0.94122(11) 0.55935(4) 0.0250(3) Uani 1 1 d . . .
H8A H 0.8001 0.9386 0.5338 0.030 Uiso 1 1 calc R . .
C9 C 0.75297(14) 1.05225(11) 0.57918(5) 0.0258(3) Uani 1 1 d . . .
H9A H 0.8034 1.0514 0.6058 0.031 Uiso 1 1 calc R . .
C10 C 0.62085(13) 1.08055(13) 0.58900(5) 0.0298(3) Uani 1 1 d . . .
H10A H 0.6065 1.1580 0.5856 0.036 Uiso 1 1 calc R . .
H10B H 0.5987 1.0593 0.6185 0.036 Uiso 1 1 calc R . .
C11 C 0.54815(13) 1.01712(12) 0.55625(5) 0.0265(3) Uani 1 1 d . . .
H11A H 0.5346 1.0615 0.5301 0.032 Uiso 1 1 calc R . .
C12 C 0.32387(14) 1.02071(12) 0.55658(5) 0.0292(3) Uani 1 1 d . . .
C13 C 0.21035(14) 0.89019(12) 0.60095(5) 0.0315(3) Uani 1 1 d . . .
C14 C 0.32676(14) 0.85343(12) 0.61789(5) 0.0297(3) Uani 1 1 d . . .
C15 C 0.42879(14) 0.89672(12) 0.60236(5) 0.0279(3) Uani 1 1 d . . .
H15A H 0.5049 0.8712 0.6128 0.033 Uiso 1 1 calc R . .
C16 C 0.32473(17) 0.77064(15) 0.65233(6) 0.0407(4) Uani 1 1 d . . .
H16A H 0.4037 0.7339 0.6532 0.061 Uiso 1 1 calc R . .
H16B H 0.2598 0.7190 0.6464 0.061 Uiso 1 1 calc R . .
H16D H 0.3094 0.8049 0.6800 0.061 Uiso 1 1 calc R . .
C17 C 0.92126(14) 1.12529(13) 0.54250(5) 0.0316(4) Uani 1 1 d . . .
C18 C 0.96742(16) 1.20553(14) 0.51149(6) 0.0391(4) Uani 1 1 d . . .
H18D H 1.0351 1.2453 0.5244 0.059 Uiso 1 1 calc R . .
H18A H 0.9014 1.2549 0.5040 0.059 Uiso 1 1 calc R . .
H18B H 0.9962 1.1693 0.4856 0.059 Uiso 1 1 calc R . .

loop_
_atom_site_aniso_label
_atom_site_aniso_U_11
_atom_site_aniso_U_22
_atom_site_aniso_U_33
_atom_site_aniso_U_23
_atom_site_aniso_U_13
_atom_site_aniso_U_12
Si1 0.0259(2) 0.0329(2) 0.0279(2) -0.00098(17) 0.00110(17) 0.00320(18)
O1 0.0249(5) 0.0410(6) 0.0296(5) 0.0055(5) 0.0026(4) 0.0040(5)
O2 0.0217(5) 0.0267(5) 0.0324(6) -0.0028(4) -0.0013(4) 0.0007(4)
O3 0.0280(6) 0.0356(6) 0.0559(7) 0.0133(6) -0.0027(5) 0.0004(5)
O4 0.0228(6) 0.0423(7) 0.0678(8) 0.0092(6) 0.0069(6) -0.0049(6)
O5 0.0186(5) 0.0270(5) 0.0382(6) 0.0037(4) -0.0016(4) -0.0004(4)
O6 0.0223(6) 0.0668(9) 0.0832(10) 0.0360(8) 0.0043(6) 0.0079(6)
N1 0.0183(6) 0.0301(7) 0.0309(6) 0.0031(5) -0.0002(5) -0.0016(5)
N2 0.0181(6) 0.0333(7) 0.0452(8) 0.0050(6) -0.0021(6) 0.0004(5)
C1 0.0619(13) 0.0514(12) 0.0566(11) 0.0026(10) 0.0125(10) 0.0268(11)
C2 0.125(2) 0.0711(15) 0.0440(12) 0.0203(11) 0.0076(14) 0.0428(16)
C3 0.0677(14) 0.0363(11) 0.0917(17) -0.0021(11) 0.0099(13) -0.0052(10)
C4 0.0459(11) 0.0395(9) 0.0370(9) 0.0052(7) 0.0063(8) 0.0132(8)
C5 0.0436(11) 0.0668(13) 0.0500(11) -0.0076(10) -0.0045(9) -0.0139(10)
C6 0.0438(10) 0.0504(11) 0.0401(9) -0.0090(8) 0.0077(8) 0.0099(9)
C7 0.0257(7) 0.0316(8) 0.0310(7) -0.0003(6) 0.0036(6) 0.0047(7)
C8 0.0177(7) 0.0291(7) 0.0282(7) -0.0004(6) 0.0020(6) 0.0004(6)
C9 0.0197(7) 0.0270(7) 0.0307(7) 0.0010(6) 0.0012(6) 0.0002(6)
C10 0.0199(7) 0.0283(8) 0.0411(8) -0.0053(7) 0.0045(7) -0.0005(6)
C11 0.0204(7) 0.0271(8) 0.0320(8) 0.0018(6) 0.0023(6) 0.0001(6)
C12 0.0245(8) 0.0272(8) 0.0358(8) 0.0000(7) -0.0026(7) -0.0005(6)
C13 0.0252(8) 0.0285(8) 0.0407(8) -0.0019(7) 0.0028(6) -0.0007(6)
C14 0.0266(7) 0.0304(8) 0.0320(7) -0.0012(7) 0.0023(6) -0.0027(7)
C15 0.0243(8) 0.0310(8) 0.0284(7) 0.0024(6) -0.0029(6) 0.0001(6)
C16 0.0359(10) 0.0465(10) 0.0396(9) 0.0068(8) 0.0008(8) -0.0081(8)
C17 0.0194(7) 0.0335(9) 0.0420(9) 0.0014(7) -0.0013(6) -0.0006(7)
C18 0.0325(9) 0.0361(9) 0.0488(10) 0.0055(8) -0.0002(8) -0.0090(7)

loop_
_atom_type_symbol
_atom_type_description
_atom_type_scat_dispersion_real
_atom_type_scat_dispersion_imag
_atom_type_scat_source
C C 0.0033 0.0016 'International Tables Vol C Tables 4.2.6.8 and 6.1.1.4'
H H 0.0000 0.0000 'International Tables Vol C Tables 4.2.6.8 and 6.1.1.4'
N N 0.0061 0.0033 'International Tables Vol C Tables 4.2.6.8 and 6.1.1.4'
O O 0.0106 0.0060 'International Tables Vol C Tables 4.2.6.8 and 6.1.1.4'
Si Si 0.0817 0.0704 'International Tables Vol C Tables 4.2.6.8 and 6.1.1.4'

loop_
_geom_angle_atom_site_label_1
_geom_angle_atom_site_label_2
_geom_angle_atom_site_label_3
_geom_angle
_geom_angle_site_symmetry_1
_geom_angle_site_symmetry_3
_geom_angle_publ_flag
O1 Si1 C5 110.03(8) . . ?
O1 Si1 C6 103.25(7) . . ?
C5 Si1 C6 110.29(10) . . ?
O1 Si1 C4 110.44(7) . . ?
C5 Si1 C4 111.83(10) . . ?
C6 Si1 C4 110.67(9) . . ?
C7 O1 Si1 128.34(9) . . ?
C11 O2 C8 111.10(11) . . ?
C17 O5 C9 114.62(11) . . ?
C12 N1 C15 121.21(12) . . ?
C12 N1 C11 119.20(12) . . ?
C15 N1 C11 119.57(12) . . ?
C12 N2 C13 127.94(13) . . ?
C12 N2 H2A 116.0 . . ?
C13 N2 H2A 116.0 . . ?
C4 C1 H1A 109.5 . . ?
C4 C1 H1B 109.5 . . ?
H1A C1 H1B 109.5 . . ?
C4 C1 H1C 109.5 . . ?
H1A C1 H1C 109.5 . . ?
H1B C1 H1C 109.5 . . ?
C4 C2 H2B 109.5 . . ?
C4 C2 H2C 109.5 . . ?
H2B C2 H2C 109.5 . . ?
C4 C2 H2D 109.5 . . ?
H2B C2 H2D 109.5 . . ?
H2C C2 H2D 109.5 . . ?
C4 C3 H3A 109.5 . . ?
C4 C3 H3B 109.5 . . ?
H3A C3 H3B 109.5 . . ?
C4 C3 H3C 109.5 . . ?
H3A C3 H3C 109.5 . . ?
H3B C3 H3C 109.5 . . ?
C1 C4 C2 108.79(17) . . ?
C1 C4 C3 108.10(16) . . ?
C2 C4 C3 109.35(19) . . ?
C1 C4 Si1 110.71(13) . . ?
C2 C4 Si1 109.70(13) . . ?
C3 C4 Si1 110.16(13) . . ?
Si1 C5 H5A 109.5 . . ?
Si1 C5 H5B 109.5 . . ?
H5A C5 H5B 109.5 . . ?
Si1 C5 H5C 109.5 . . ?
H5A C5 H5C 109.5 . . ?
H5B C5 H5C 109.5 . . ?
Si1 C6 H6A 109.5 . . ?
Si1 C6 H6B 109.5 . . ?
H6A C6 H6B 109.5 . . ?
Si1 C6 H6C 109.5 . . ?
H6A C6 H6C 109.5 . . ?
H6B C6 H6C 109.5 . . ?
O1 C7 C8 109.24(11) . . ?
O1 C7 H7A 109.8 . . ?
C8 C7 H7A 109.8 . . ?
O1 C7 H7B 109.8 . . ?
C8 C7 H7B 109.8 . . ?
H7A C7 H7B 108.3 . . ?
O2 C8 C7 110.21(12) . . ?
O2 C8 C9 106.64(11) . . ?
C7 C8 C9 113.35(12) . . ?
O2 C8 H8A 108.8 . . ?
C7 C8 H8A 108.8 . . ?
C9 C8 H8A 108.8 . . ?
O5 C9 C10 108.19(12) . . ?
O5 C9 C8 111.23(12) . . ?
C10 C9 C8 104.13(12) . . ?
O5 C9 H9A 111.0 . . ?
C10 C9 H9A 111.0 . . ?
C8 C9 H9A 111.0 . . ?
C9 C10 C11 103.80(12) . . ?
C9 C10 H10A 111.0 . . ?
C11 C10 H10A 111.0 . . ?
C9 C10 H10B 111.0 . . ?
C11 C10 H10B 111.0 . . ?
H10A C10 H10B 109.0 . . ?
O2 C11 N1 106.96(12) . . ?
O2 C11 C10 106.31(12) . . ?
N1 C11 C10 114.53(12) . . ?
O2 C11 H11A 109.6 . . ?
N1 C11 H11A 109.6 . . ?
C10 C11 H11A 109.6 . . ?
O3 C12 N2 122.25(14) . . ?
O3 C12 N1 123.64(14) . . ?
N2 C12 N1 114.10(13) . . ?
O4 C13 N2 120.46(14) . . ?
O4 C13 C14 125.07(14) . . ?
N2 C13 C14 114.48(13) . . ?
C15 C14 C13 118.08(14) . . ?
C15 C14 C16 123.90(15) . . ?
C13 C14 C16 118.01(13) . . ?
C14 C15 N1 123.96(14) . . ?
C14 C15 H15A 118.0 . . ?
N1 C15 H15A 118.0 . . ?
C14 C16 H16A 109.5 . . ?
C14 C16 H16B 109.5 . . ?
H16A C16 H16B 109.5 . . ?
C14 C16 H16D 109.5 . . ?
H16A C16 H16D 109.5 . . ?
H16B C16 H16D 109.5 . . ?
O6 C17 O5 121.18(14) . . ?
O6 C17 C18 125.07(15) . . ?
O5 C17 C18 113.74(14) . . ?
C17 C18 H18D 109.5 . . ?
C17 C18 H18A 109.5 . . ?
H18D C18 H18A 109.5 . . ?
C17 C18 H18B 109.5 . . ?
H18D C18 H18B 109.5 . . ?
H18A C18 H18B 109.5 . . ?

loop_
_geom_bond_atom_site_label_1
_geom_bond_atom_site_label_2
_geom_bond_distance
_geom_bond_site_symmetry_2
_geom_bond_publ_flag
Si1 O1 1.6502(11) . ?
Si1 C5 1.852(2) . ?
Si1 C6 1.8576(19) . ?
Si1 C4 1.8768(18) . ?
O1 C7 1.4303(18) . ?
O2 C11 1.4240(18) . ?
O2 C8 1.4391(18) . ?
O3 C12 1.2162(19) . ?
O4 C13 1.2216(19) . ?
O5 C17 1.3426(19) . ?
O5 C9 1.4546(17) . ?
O6 C17 1.200(2) . ?
N1 C12 1.3777(19) . ?
N1 C15 1.3840(19) . ?
N1 C11 1.4666(18) . ?
N2 C12 1.374(2) . ?
N2 C13 1.387(2) . ?
N2 H2A 0.8800 . ?
C1 C4 1.527(2) . ?
C1 H1A 0.9800 . ?
C1 H1B 0.9800 . ?
C1 H1C 0.9800 . ?
C2 C4 1.534(3) . ?
C2 H2B 0.9800 . ?
C2 H2C 0.9800 . ?
C2 H2D 0.9800 . ?
C3 C4 1.546(3) . ?
C3 H3A 0.9800 . ?
C3 H3B 0.9800 . ?
C3 H3C 0.9800 . ?
C5 H5A 0.9800 . ?
C5 H5B 0.9800 . ?
C5 H5C 0.9800 . ?
C6 H6A 0.9800 . ?
C6 H6B 0.9800 . ?
C6 H6C 0.9800 . ?
C7 C8 1.515(2) . ?
C7 H7A 0.9900 . ?
C7 H7B 0.9900 . ?
C8 C9 1.528(2) . ?
C8 H8A 1.0000 . ?
C9 C10 1.520(2) . ?
C9 H9A 1.0000 . ?
C10 C11 1.522(2) . ?
C10 H10A 0.9900 . ?
C10 H10B 0.9900 . ?
C11 H11A 1.0000 . ?
C13 C14 1.454(2) . ?
C14 C15 1.333(2) . ?
C14 C16 1.497(2) . ?
C15 H15A 0.9500 . ?
C16 H16A 0.9800 . ?
C16 H16B 0.9800 . ?
C16 H16D 0.9800 . ?
C17 C18 1.487(2) . ?
C18 H18D 0.9800 . ?
C18 H18A 0.9800 . ?
C18 H18B 0.9800 . ?

loop_
_geom_hbond_atom_site_label_D
_geom_hbond_atom_site_label_H
_geom_hbond_atom_site_label_A
_geom_hbond_distance_DH
_geom_hbond_distance_HA
_geom_hbond_distance_DA
_geom_hbond_angle_DHA
_geom_hbond_site_symmetry_A
N2 H2A O6 0.88 1.99 2.8313(17) 159.8 1_455

loop_
_geom_torsion_atom_site_label_1
_geom_torsion_atom_site_label_2
_geom_torsion_atom_site_label_3
_geom_torsion_atom_site_label_4
_geom_torsion
_geom_torsion_site_symmetry_1
_geom_torsion_site_symmetry_2
_geom_torsion_site_symmetry_3
_geom_torsion_site_symmetry_4
_geom_torsion_publ_flag
C5 Si1 O1 C7 52.52(15) . . . . ?
C6 Si1 O1 C7 170.24(13) . . . . ?
C4 Si1 O1 C7 -71.41(14) . . . . ?
O1 Si1 C4 C1 68.70(15) . . . . ?
C5 Si1 C4 C1 -54.19(16) . . . . ?
C6 Si1 C4 C1 -177.59(13) . . . . ?
O1 Si1 C4 C2 -171.23(15) . . . . ?
C5 Si1 C4 C2 65.88(18) . . . . ?
C6 Si1 C4 C2 -57.52(18) . . . . ?
O1 Si1 C4 C3 -50.81(15) . . . . ?
C5 Si1 C4 C3 -173.70(14) . . . . ?
C6 Si1 C4 C3 62.90(15) . . . . ?
Si1 O1 C7 C8 -140.37(11) . . . . ?
C11 O2 C8 C7 121.51(12) . . . . ?
C11 O2 C8 C9 -1.91(14) . . . . ?
O1 C7 C8 O2 -66.30(14) . . . . ?
O1 C7 C8 C9 53.12(16) . . . . ?
C17 O5 C9 C10 169.44(12) . . . . ?
C17 O5 C9 C8 -76.77(15) . . . . ?
O2 C8 C9 O5 -97.65(13) . . . . ?
C7 C8 C9 O5 140.90(12) . . . . ?
O2 C8 C9 C10 18.65(15) . . . . ?
C7 C8 C9 C10 -102.80(14) . . . . ?
O5 C9 C10 C11 91.12(14) . . . . ?
C8 C9 C10 C11 -27.29(15) . . . . ?
C8 O2 C11 N1 -138.55(12) . . . . ?
C8 O2 C11 C10 -15.77(15) . . . . ?
C12 N1 C11 O2 -133.10(13) . . . . ?
C15 N1 C11 O2 48.45(17) . . . . ?
C12 N1 C11 C10 109.39(16) . . . . ?
C15 N1 C11 C10 -69.06(18) . . . . ?
C9 C10 C11 O2 26.82(15) . . . . ?
C9 C10 C11 N1 144.70(12) . . . . ?
C13 N2 C12 O3 -175.93(15) . . . . ?
C13 N2 C12 N1 2.7(2) . . . . ?
C15 N1 C12 O3 173.73(14) . . . . ?
C11 N1 C12 O3 -4.7(2) . . . . ?
C15 N1 C12 N2 -4.9(2) . . . . ?
C11 N1 C12 N2 176.67(13) . . . . ?
C12 N2 C13 O4 -178.45(16) . . . . ?
C12 N2 C13 C14 1.6(2) . . . . ?
O4 C13 C14 C15 176.23(16) . . . . ?
N2 C13 C14 C15 -3.8(2) . . . . ?
O4 C13 C14 C16 -4.9(3) . . . . ?
N2 C13 C14 C16 175.12(14) . . . . ?
C13 C14 C15 N1 1.8(2) . . . . ?
C16 C14 C15 N1 -177.04(15) . . . . ?
C12 N1 C15 C14 2.9(2) . . . . ?
C11 N1 C15 C14 -178.69(15) . . . . ?
C9 O5 C17 O6 1.8(2) . . . . ?
C9 O5 C17 C18 -179.61(13) . . . . ?

loop_
_cod_related_entry_id
_cod_related_entry_database
_cod_related_entry_code
1 ChemSpider 9924603
